data_7232443
loop_
_publ_author_name
'Aksenov, Alexander V.'
'Khamraev, Vladislav'
'Aksenov, Nicolai A.'
'Kirilov, Nikita K.'
'Domenyuk, Dmitriy A.'
'Zelensky, Vladimir A.'
'Rubin, Michael'

_publ_section_title
;
 Electrophilic activation of nitroalkanes in efficient synthesis of
 1,3,4-oxadiazoles
;
_journal_issue 12
_journal_name_full 'RSC Advances'
_journal_page_first 6636
_journal_paper_doi 10.1039/C9RA00976K
_journal_volume 9
_journal_year 2019
_chemical_absolute_configuration rmad
_chemical_formula_moiety 'C14 H10 N2 O'
_chemical_formula_sum 'C14 H10 N2 O'
_chemical_formula_weight 222.24
_chemical_name_systematic 2,5-diphenyl-1,3,4-oxadiazole
_space_group_crystal_system monoclinic
_space_group_IT_number 9
_space_group_name_Hall 'I -2ya'
_space_group_name_H-M_alt 'I 1 a 1'
_symmetry_space_group_name_Hall 'I -2ya'
_symmetry_space_group_name_H-M 'I 1 a 1'
_atom_sites_solution_hydrogens geom
_atom_sites_solution_primary dual
_audit_creation_date 2018-10-28
_audit_creation_method
;
Olex2 1.2
(compiled 2018.05.29 svn.r3508 for OlexSys, GUI svn.r5506)
;
_audit_update_record
;
2018-10-28 deposited with the CCDC.    2019-02-12 downloaded from the CCDC.
;
_cell_angle_alpha 90
_cell_angle_beta 101.7321(12)
_cell_angle_gamma 90
_cell_formula_units_Z 24
_cell_length_a 12.71311(16)
_cell_length_b 23.6491(3)
_cell_length_c 22.6770(3)
_cell_measurement_reflns_used 66441
_cell_measurement_temperature 100.02(10)
_cell_measurement_theta_max 75.7070
_cell_measurement_theta_min 3.6740
_cell_volume 6675.49(15)
_computing_cell_refinement 'CrysAlisPro 1.171.39.46 (Rigaku OD, 2018)'
_computing_data_collection 'CrysAlisPro 1.171.39.46 (Rigaku OD, 2018)'
_computing_data_reduction 'CrysAlisPro 1.171.39.46 (Rigaku OD, 2018)'
_computing_molecular_graphics 'Olex2 (Dolomanov et al., 2009)'
_computing_publication_material 'Olex2 (Dolomanov et al., 2009)'
_computing_structure_refinement 'ShelXL (Sheldrick, 2015)'
_computing_structure_solution 'ShelXT (Sheldrick, 2015)'
_diffrn_ambient_environment N~2~
_diffrn_ambient_temperature 100.02(10)
_diffrn_detector 'CCD plate'
_diffrn_detector_area_resol_mean 5.2529
_diffrn_detector_type AtlasS2
_diffrn_measured_fraction_theta_full 1.000
_diffrn_measured_fraction_theta_max 0.996
_diffrn_measurement_details
;
List of Runs (angles in degrees, time in seconds):

  # Type    Start    End  Width  t~exp~   \w     \q     \k     \f   Frames
#--------------------------------------------------------------------------
  1  \w    -72.00  35.00   1.00    2.00    --  -41.72  27.00-168.00  107
  2  \w   -119.00 -11.00   1.00    2.00    --  -41.72 -27.00  29.00  108
  3  \w    -35.00  72.00   1.00    2.00    --   41.72 -27.00  29.00  107
  4  \w     11.00 119.00   1.00    2.00    --   41.72  27.00-168.00  108
  5  \w     35.00 143.00   1.00    8.00    --  112.00 -27.00  29.00  108
  6  \w     81.00 178.00   1.00    8.00    --  112.00  27.00-168.00   97
  7  \w     23.00  98.00   1.00    2.00    --   41.72-125.00 -90.00   75
  8  \w     23.00  98.00   1.00    2.00    --   41.72-125.00 150.00   75
  9  \w     23.00  98.00   1.00    2.00    --   41.72-125.00  90.00   75
 10  \w     36.00 116.00   1.00    8.00    --  112.00-111.00-150.00   80
 11  \w     39.00 138.00   1.00    8.00    --  112.00 -45.00  90.00   99
 12  \w     36.00 116.00   1.00    8.00    --  112.00-111.00 -90.00   80
 13  \w    100.00 178.00   1.00    8.00    --  112.00 111.00-180.00   78
 14  \w     83.00 178.00   1.00    8.00    --  112.00  61.00  90.00   95
 15  \w     57.00 151.00   1.00    8.00    --  112.00 178.00  30.00   94
 16  \w     40.00 141.00   1.00    8.00    --  112.00 -61.00-120.00  101
 17  \w     86.00 178.00   1.00    8.00    --  112.00  45.00-150.00   92
 18  \w     29.00  93.00   1.00    8.00    --  112.00 -94.00-120.00   64
 19  \w     30.00 109.00   1.00    8.00    --  112.00 -94.00  90.00   79
 20  \w     56.00 107.00   1.00    8.00    --  112.00-111.00  30.00   51
 21  \w      8.00  33.00   1.00    2.00    --  -41.60  38.00  90.00   25
 22  \w     64.00  94.00   1.00    8.00    --  112.00 -94.00  60.00   30
 23  \w     54.00  85.00   1.00    8.00    --  112.00 -30.00 -90.00   31
 24  \w   -118.00  -9.00   1.00    2.00    --  -41.60 -77.00  60.00  109
 25  \w   -118.00  -9.00   1.00    2.00    --  -41.60 -77.00 120.00  109
 26  \w   -114.00 -13.00   1.00    2.00    --  -41.60 -57.00 -60.00  101
 27  \w   -118.00  -9.00   1.00    2.00    --  -41.60 -77.00-150.00  109
 28  \w   -118.00  -9.00   1.00    2.00    --  -41.60 -77.00 -60.00  109
 29  \w      1.00  82.00   1.00    2.00    --   41.60 -99.00 -30.00   81
 30  \w     86.00 178.00   1.00    8.00    --  112.00  45.00  30.00   92
 31  \w     83.00 178.00   1.00    8.00    --  112.00  61.00 120.00   95
 32  \w     83.00 178.00   1.00    8.00    --  112.00  61.00 -30.00   95
 33  \w     84.00 178.00   1.00    8.00    --  112.00  30.00 -60.00   94
 34  \w     41.00  66.00   1.00    2.00    --   41.60  27.00-168.00   25
 35  \w    -39.00 -13.00   1.00    2.00    --  -41.60 -57.00   0.00   26
 36  \w     33.00  59.00   1.00    2.00    --   62.00  75.00  -5.70   26
 37  \w     38.00  63.00   1.00    2.00    --   70.00  76.00 -76.57   25
 38  \w     40.00  66.00   1.00    2.00    --   70.00  77.00 -58.93   26
 39  \w     41.00  69.00   1.00    2.00    --   74.00  77.00  -6.53   28
 40  \w     44.00  70.00   1.00    2.00    --   74.00  76.00  39.61   26
 41  \w     59.00  85.00   1.00    2.00    --   74.00  77.00-121.44   26
 42  \w     44.00  73.00   1.00    2.00    --   74.00  77.00 -52.70   29
 43  \w     45.00  73.00   1.00    8.00    --   78.00  77.00 -67.47   28
 44  \w     79.00 133.00   1.00    8.00    --  112.00  77.00 -60.00   54
 45  \w    130.00 178.00   1.00    8.00    --  112.00  77.00-150.00   48
 46  \w     83.00 135.00   1.00    8.00    --  112.00  61.00 -90.00   52
 47  \w     84.00 154.00   1.00    8.00    --  112.00  61.00-120.00   70
 48  \w     83.00 110.00   1.00    8.00    --  112.00  61.00   0.00   27
 49  \w     80.00 106.00   1.00    8.00    --  112.00  77.00-150.00   26
 50  \w     79.00 104.00   1.00    8.00    --  112.00  77.00-120.00   25
 51  \w     79.00 104.00   1.00    8.00    --  112.00  77.00 -30.00   25
 52  \w     79.00 105.00   1.00    8.00    --  112.00  77.00   0.00   26
 53  \w    122.00 148.00   1.00    8.00    --  112.00  77.00   0.00   26
 54  \w     87.00 113.00   1.00    8.00    --  112.00  45.00   0.00   26
 55  \w     88.00 115.00   1.00    8.00    --  112.00  45.00 -90.00   27
 56  \w     90.00 116.00   1.00    8.00    --  112.00  45.00 -60.00   26
 57  \w     79.00 105.00   1.00    8.00    --  112.00  77.00 -90.00   26
 58  \w    127.00 153.00   1.00    8.00    --  112.00  61.00   0.00   26
 59  \w     83.00 111.00   1.00    8.00    --  112.00  61.00 -60.00   28
 60  \w      4.00  32.00   1.00    2.00    --   41.60  90.00 125.62   28
 61  \w     20.00  46.00   1.00    2.00    --   54.00  81.00 -45.80   26
 62  \w     21.00  47.00   1.00    2.00    --   54.00  79.00-140.52   26
 63  \w     20.00  46.00   1.00    2.00    --   54.00  81.00 117.76   26
 64  \w     21.00  47.00   1.00    2.00    --   54.00  79.00  66.19   26
 65  \w     20.00  46.00   1.00    2.00    --   54.00  81.00 -97.61   26
 66  \w     21.00  47.00   1.00    2.00    --   54.00  79.00  21.40   26
 67  \w     20.00  46.00   1.00    2.00    --   54.00  81.00  88.96   26
 68  \w     20.00  46.00   1.00    2.00    --   54.00  81.00-179.44   26
 69  \w     37.00 146.00   1.00    2.00    --   70.00  77.00 119.10  109
 70  \w     37.00 146.00   1.00    2.00    --   70.00  77.00  14.68  109
 71  \w     41.00 150.00   1.00    2.00    --   74.00  77.00-121.44  109
 72  \w     41.00 150.00   1.00    2.00    --   74.00  77.00 170.03  109
 73  \w     41.00 150.00   1.00    2.00    --   74.00  77.00 155.71  109
 74  \w     42.00 133.00   1.00    2.00    --   74.00  76.00  64.53   91
 75  \w     42.00 150.00   1.00    2.00    --   74.00  76.00  91.83  108
 76  \w     42.00 150.00   1.00    2.00    --   74.00  76.00  39.61  108
 77  \w     41.00 150.00   1.00    2.00    --   74.00  77.00 -52.70  109
 78  \w     42.00 149.00   1.00    2.00    --   74.00  75.00  57.71  107
 79  \w     41.00 150.00   1.00    2.00    --   74.00  77.00-164.56  109
 80  \w     42.00 150.00   1.00    2.00    --   74.00  76.00-139.14  108
 81  \w     65.00  90.00   1.00    8.00    --  112.00 -27.00  28.00   25
 82  \w     41.00  66.00   1.00    2.00    --   41.60  27.00-168.00   25
 83  \w     41.00  66.00   1.00    2.00    --   41.60  27.00-168.00   25
;
_diffrn_measurement_device 'four-circle diffractometer'
_diffrn_measurement_device_type 'SuperNova, Dual, Cu at home/near, AtlasS2'
_diffrn_measurement_method '\w scans'
_diffrn_orient_matrix_type 'CrysAlisPro convention (1999,Acta A55,543-557)'
_diffrn_orient_matrix_UB_11 0.0889333000
_diffrn_orient_matrix_UB_12 -0.0077884000
_diffrn_orient_matrix_UB_13 -0.0364258000
_diffrn_orient_matrix_UB_21 0.0841736000
_diffrn_orient_matrix_UB_22 0.0211317000
_diffrn_orient_matrix_UB_23 0.0542361000
_diffrn_orient_matrix_UB_31 0.0179436000
_diffrn_orient_matrix_UB_32 -0.0611119000
_diffrn_orient_matrix_UB_33 0.0234091000
_diffrn_radiation_monochromator mirror
_diffrn_radiation_probe x-ray
_diffrn_radiation_type CuK\a
_diffrn_radiation_wavelength 1.54184
_diffrn_reflns_av_R_equivalents 0.0979
_diffrn_reflns_av_unetI/netI 0.0351
_diffrn_reflns_Laue_measured_fraction_full 1.000
_diffrn_reflns_Laue_measured_fraction_max 0.996
_diffrn_reflns_limit_h_max 16
_diffrn_reflns_limit_h_min -16
_diffrn_reflns_limit_k_max 28
_diffrn_reflns_limit_k_min -29
_diffrn_reflns_limit_l_max 28
_diffrn_reflns_limit_l_min -28
_diffrn_reflns_number 105927
_diffrn_reflns_point_group_measured_fraction_full 0.998
_diffrn_reflns_point_group_measured_fraction_max 0.982
_diffrn_reflns_theta_full 67.684
_diffrn_reflns_theta_max 76.258
_diffrn_reflns_theta_min 3.738
_diffrn_source 'micro-focus sealed X-ray tube'
_diffrn_source_type 'SuperNova (Cu) X-ray Source'
_exptl_absorpt_coefficient_mu 0.689
_exptl_absorpt_correction_T_max 0.864
_exptl_absorpt_correction_T_min 0.776
_exptl_absorpt_correction_type analytical
_exptl_absorpt_process_details
;
CrysAlisPro 1.171.39.46 (Rigaku Oxford Diffraction, 2018)
Analytical numeric absorption correction using a multifaceted crystal
            model based on expressions derived by R.C. Clark & J.S. Reid.
(Clark, R. C. & Reid, J. S. (1995). Acta Cryst. A51, 887-897)
Empirical absorption correction using spherical harmonics,
 implemented in SCALE3 ABSPACK scaling algorithm.
;
_exptl_crystal_colour 'clear light colourless'
_exptl_crystal_colour_lustre clear
_exptl_crystal_colour_modifier light
_exptl_crystal_colour_primary colourless
_exptl_crystal_density_diffrn 1.327
_exptl_crystal_description block
_exptl_crystal_F_000 2784
_exptl_crystal_preparation 'Prepared by cyclisation of hydrazide in PPA'
_exptl_crystal_recrystallization_method 'Crystallized by slow evaporation of saturated solution'
_exptl_crystal_size_max 0.511
_exptl_crystal_size_mid 0.458
_exptl_crystal_size_min 0.249
_refine_diff_density_max 0.593
_refine_diff_density_min -0.437
_refine_diff_density_rms 0.074
_refine_ls_abs_structure_details
;
 Flack x determined using 6098 quotients [(I+)-(I-)]/[(I+)+(I-)]
 (Parsons, Flack and Wagner, Acta Cryst. B69 (2013) 249-259).
;
_refine_ls_abs_structure_Flack -0.01(8)
_refine_ls_extinction_method none
_refine_ls_goodness_of_fit_ref 1.033
_refine_ls_hydrogen_treatment constr
_refine_ls_matrix_type full
_refine_ls_number_parameters 813
_refine_ls_number_reflns 13719
_refine_ls_number_restraints 2
_refine_ls_restrained_S_all 1.032
_refine_ls_R_factor_all 0.0777
_refine_ls_R_factor_gt 0.0768
_refine_ls_shift/su_max 0.000
_refine_ls_shift/su_mean 0.000
_refine_ls_structure_factor_coef Fsqd
_refine_ls_weighting_details 'w=1/[\s^2^(Fo^2^)+(0.1107P)^2^+11.7823P] where P=(Fo^2^+2Fc^2^)/3'
_refine_ls_weighting_scheme calc
_refine_ls_wR_factor_gt 0.1996
_refine_ls_wR_factor_ref 0.2005
_reflns_Friedel_coverage 0.970
_reflns_Friedel_fraction_full 0.996
_reflns_Friedel_fraction_max 0.968
_reflns_number_gt 13482
_reflns_number_total 13719
_reflns_threshold_expression 'I > 2\s(I)'
_cod_data_source_file c9ra00976k2.cif
_cod_data_source_block anna_16002018_vlad211_3
_cod_original_cell_volume 6675.51(15)
_cod_database_code 7232443
_shelx_shelxl_version_number 2018/3
_chemical_oxdiff_formula C14H10N2O
_shelx_space_group_comment
;
The symmetry employed for this shelxl refinement is uniquely defined
by the following loop, which should always be used as a source of
symmetry information in preference to the above space-group names.
They are only intended as comments.
;
_shelx_estimated_absorpt_t_max 0.847
_shelx_estimated_absorpt_t_min 0.720
_reflns_odcompleteness_completeness 99.97
_reflns_odcompleteness_iscentric 1
_reflns_odcompleteness_theta 74.33
_olex2_refinement_description
;
1. Fixed Uiso
 At 1.2 times of:
  All C(H) groups
2. Uiso/Uaniso restraints and constraints
Uanis(C25) = Uanis(C32)
Uanis(C26) = Uanis(C23)
Uanis(C23) = Uanis(C26)
Uanis(C7) = Uanis(C15)
Uanis(C16) = Uanis(C9)
Uanis(C10) = Uanis(C2)
Uanis(C1) = Uanis(C8)
3. Others
 Sof(N4)=Sof(N3)=Sof(C1)=Sof(C16)=1-FVAR(1)
 Sof(N1)=Sof(N2)=Sof(C8)=Sof(C9)=FVAR(1)
 Sof(C17)=Sof(N6)=Sof(N5)=Sof(C32)=1-FVAR(2)
 Sof(N7)=Sof(N8)=Sof(C24)=Sof(C25)=FVAR(2)
4.a Aromatic/amide H refined with riding coordinates:
 C53(H53), C51(H51), C52(H52), C50(H50), C49(H49), C74(H74), C73(H73),
 C72(H72), C71(H71), C70(H70), C56(H56), C57(H57), C58(H58), C59(H59), C60(H60),
  C82(H82), C81(H81), C80(H80), C79(H79), C78(H78), C42(H42), C43(H43),
 C44(H44), C45(H45), C46(H46), C38(H38), C39(H39), C37(H37), C36(H36), C35(H35),
  C85(H85), C86(H86), C87(H87), C88(H88), C89(H89), C67(H67), C66(H66),
 C65(H65), C64(H64), C63(H63), C11(H11), C12(H12), C13(H13), C14(H14), C15(H15),
  C22(H22), C21(H21), C20(H20), C19(H19), C18(H18), C6(H6), C5(H5), C4(H4),
 C3(H3), C2(H2), C27(H27), C28(H28), C29(H29), C30(H30), C31(H31)
4.b Fitted hexagon refined as free rotating group:
 C48(C53,C51,C52,C50,C49), C69(C74,C73,C72,C71,C70), C55(C56,C57,C58,C59,C60),
 C76(C82,C81,C80,C79,C78), C41(C42,C43,C44,C45,C46), C34(C38,C39,C37,C36,C35),
 C84(C85,C86,C87,C88,C89), C62(C67,C66,C65,C64,C63), C10(C11,C12,C13,C14,C15),
 C23(C22,C21,C20,C19,C18), C7(C6,C5,C4,C3,C2), C26(C27,C28,C29,C30,C31)
;
_olex2_exptl_crystal_mounting_method 'Mounted by acrylic glue on the glass stick'
_olex2_submission_special_instructions 'No special instructions were received'
_oxdiff_exptl_absorpt_empirical_details
;
Empirical correction (ABSPACK) includes:
- Absorption correction using spherical harmonics
- Frame scaling
;
_oxdiff_exptl_absorpt_empirical_full_max 2.099
_oxdiff_exptl_absorpt_empirical_full_min 0.664

loop_
_space_group_symop_operation_xyz
'x, y, z'
'x+1/2, -y, z'
'x+1/2, y+1/2, z+1/2'
'x+1, -y+1/2, z+1/2'

loop_
_atom_site_label
_atom_site_type_symbol
_atom_site_fract_x
_atom_site_fract_y
_atom_site_fract_z
_atom_site_U_iso_or_equiv
_atom_site_adp_type
_atom_site_occupancy
_atom_site_site_symmetry_order
_atom_site_calc_flag
_atom_site_refinement_flags_posn
_atom_site_refinement_flags_occupancy
_atom_site_disorder_assembly
_atom_site_disorder_group
O5 O 0.0499(2) 0.78676(13) 0.49361(13) 0.0275(6) Uani 1 1 d . . . .
O1 O 0.8910(3) 0.61907(13) 0.32841(14) 0.0274(6) Uani 1 1 d . . . .
O3 O 0.5559(3) 0.71238(14) 0.49794(14) 0.0295(6) Uani 1 1 d . . . .
O4 O 0.7278(2) 0.54636(13) 0.66371(14) 0.0289(6) Uani 1 1 d . . . .
O2 O 0.3894(3) 0.87940(14) 0.32861(14) 0.0307(6) Uani 1 1 d . . . .
O6 O 0.2182(3) 0.95617(13) 0.66431(14) 0.0327(7) Uani 1 1 d . . . .
N9 N 0.4102(3) 0.74349(19) 0.52631(19) 0.0392(9) Uani 1 1 d . . . .
N14 N -0.0745(3) 0.78946(18) 0.54920(18) 0.0368(9) Uani 1 1 d . . . .
N13 N -0.1248(3) 0.78116(18) 0.48845(18) 0.0358(8) Uani 1 1 d . . . .
N11 N 0.8719(3) 0.57777(18) 0.63315(18) 0.0366(9) Uani 1 1 d . . . .
N10 N 0.4160(3) 0.68505(19) 0.53500(19) 0.0398(9) Uani 1 1 d . . . .
C61 C -0.0491(3) 0.78028(17) 0.4583(2) 0.0281(8) Uani 1 1 d . . . .
N12 N 0.8794(3) 0.51867(18) 0.64036(19) 0.0381(9) Uani 1 1 d . . . .
C33 C 0.4932(3) 0.75745(19) 0.50458(19) 0.0295(9) Uani 1 1 d . . . .
C40 C 0.5016(3) 0.6684(2) 0.51736(18) 0.0293(9) Uani 1 1 d . . . .
C68 C 0.0279(3) 0.79232(17) 0.54943(19) 0.0276(8) Uani 1 1 d . . . .
N16 N 0.3917(4) 0.9607(2) 0.6654(2) 0.0437(10) Uani 1 1 d . . . .
C48 C 0.7337(2) 0.64772(9) 0.64776(12) 0.0302(9) Uani 1 1 d . . . .
C53 C 0.6434(2) 0.65619(10) 0.67238(12) 0.0311(9) Uani 1 1 d G . . .
H53 H 0.612817 0.625411 0.689961 0.037 Uiso 1 1 calc R . . .
C51 C 0.5977(2) 0.70968(12) 0.67129(14) 0.0376(10) Uani 1 1 d G . . .
H51 H 0.535984 0.715471 0.688118 0.045 Uiso 1 1 calc R . . .
C52 C 0.6424(2) 0.75471(9) 0.64557(15) 0.0356(10) Uani 1 1 d G . . .
H52 H 0.611245 0.791277 0.644819 0.043 Uiso 1 1 calc R . . .
C50 C 0.7328(2) 0.74625(10) 0.62094(14) 0.0368(10) Uani 1 1 d G . . .
H50 H 0.763340 0.777022 0.603362 0.044 Uiso 1 1 calc R . . .
C49 C 0.7784(2) 0.69275(12) 0.62204(13) 0.0332(9) Uani 1 1 d G . . .
H49 H 0.840176 0.686961 0.605204 0.040 Uiso 1 1 calc R . . .
N15 N 0.3372(4) 0.95345(19) 0.6058(2) 0.0420(10) Uani 1 1 d . . . .
C69 C 0.11597(18) 0.80103(13) 0.60098(10) 0.0289(8) Uani 1 1 d . . . .
C74 C 0.2219(2) 0.79722(13) 0.59412(10) 0.0297(8) Uani 1 1 d G . . .
H74 H 0.237280 0.788463 0.555866 0.036 Uiso 1 1 calc R . . .
C73 C 0.30542(17) 0.80621(14) 0.64325(13) 0.0392(11) Uani 1 1 d G . . .
H73 H 0.377843 0.803597 0.638565 0.047 Uiso 1 1 calc R . . .
C72 C 0.2830(2) 0.81901(14) 0.69923(11) 0.0413(11) Uani 1 1 d G . . .
H72 H 0.340028 0.825158 0.732800 0.050 Uiso 1 1 calc R . . .
C71 C 0.1770(3) 0.82283(14) 0.70608(10) 0.0438(12) Uani 1 1 d G . . .
H71 H 0.161649 0.831585 0.744337 0.053 Uiso 1 1 calc R . . .
C70 C 0.09350(19) 0.81384(13) 0.65696(12) 0.0369(10) Uani 1 1 d G . . .
H70 H 0.021083 0.816451 0.661639 0.044 Uiso 1 1 calc R . . .
C55 C 0.7626(2) 0.44539(9) 0.67128(13) 0.0299(9) Uani 1 1 d . . . .
C56 C 0.66329(19) 0.43478(10) 0.68573(13) 0.0310(9) Uani 1 1 d G . . .
H56 H 0.614381 0.464973 0.686705 0.037 Uiso 1 1 calc R . . .
C57 C 0.63557(19) 0.38001(12) 0.69876(14) 0.0344(9) Uani 1 1 d G . . .
H57 H 0.567702 0.372759 0.708641 0.041 Uiso 1 1 calc R . . .
C58 C 0.7071(2) 0.33583(9) 0.69734(14) 0.0338(9) Uani 1 1 d G . . .
H58 H 0.688179 0.298395 0.706244 0.041 Uiso 1 1 calc R . . .
C59 C 0.8064(2) 0.34644(10) 0.68289(15) 0.0369(10) Uani 1 1 d G . . .
H59 H 0.855337 0.316245 0.681913 0.044 Uiso 1 1 calc R . . .
C60 C 0.83416(17) 0.40121(12) 0.66985(14) 0.0342(9) Uani 1 1 d G . . .
H60 H 0.902019 0.408459 0.659976 0.041 Uiso 1 1 calc R . . .
N1 N 0.7829(4) 0.6224(2) 0.3942(2) 0.0320(11) Uani 0.792(5) 1 d . P A 1
N7 N 0.2391(4) 0.9003(2) 0.3585(2) 0.0362(11) Uani 0.823(6) 1 d . P B 1
C76 C 0.1444(2) 0.94412(13) 0.55784(11) 0.0335(9) Uani 1 1 d . . . .
C82 C 0.0401(2) 0.95126(13) 0.56663(11) 0.0354(10) Uani 1 1 d G . . .
H82 H 0.028110 0.962078 0.605068 0.042 Uiso 1 1 calc R . . .
C81 C -0.04657(19) 0.94258(14) 0.51919(14) 0.0418(11) Uani 1 1 d G . . .
H81 H -0.117821 0.947461 0.525195 0.050 Uiso 1 1 calc R . . .
C80 C -0.0290(2) 0.92676(14) 0.46295(12) 0.0412(11) Uani 1 1 d G . . .
H80 H -0.088261 0.920825 0.430519 0.049 Uiso 1 1 calc R . . .
C79 C 0.0752(3) 0.91962(14) 0.45415(10) 0.0410(11) Uani 1 1 d G . . .
H79 H 0.087229 0.908805 0.415716 0.049 Uiso 1 1 calc R . . .
C78 C 0.1619(2) 0.92830(13) 0.50160(13) 0.0371(10) Uani 1 1 d G . . .
H78 H 0.233161 0.923421 0.495588 0.044 Uiso 1 1 calc R . . .
C41 C 0.5454(2) 0.61156(10) 0.51733(12) 0.0311(9) Uani 1 1 d . . . .
C42 C 0.4959(2) 0.56689(13) 0.54087(13) 0.0375(10) Uani 1 1 d G . . .
H42 H 0.432889 0.573379 0.556291 0.045 Uiso 1 1 calc R . . .
C43 C 0.5388(3) 0.51274(11) 0.54184(14) 0.0426(12) Uani 1 1 d G . . .
H43 H 0.504969 0.482214 0.557922 0.051 Uiso 1 1 calc R . . .
C44 C 0.6310(3) 0.50325(9) 0.51927(15) 0.0412(11) Uani 1 1 d G . . .
H44 H 0.660281 0.466237 0.519928 0.049 Uiso 1 1 calc R . . .
C45 C 0.6805(2) 0.54791(12) 0.49573(14) 0.0388(11) Uani 1 1 d G . . .
H45 H 0.743513 0.541425 0.480303 0.047 Uiso 1 1 calc R . . .
C46 C 0.6376(2) 0.60207(10) 0.49476(13) 0.0344(10) Uani 1 1 d G . . .
H46 H 0.671434 0.632591 0.478671 0.041 Uiso 1 1 calc R . . .
C34 C 0.5252(2) 0.81336(10) 0.48782(13) 0.0299(9) Uani 1 1 d . . . .
C38 C 0.4590(2) 0.85938(13) 0.49186(14) 0.0383(10) Uani 1 1 d G . . .
H38 H 0.394984 0.854394 0.506740 0.046 Uiso 1 1 calc R . . .
C39 C 0.4866(3) 0.91271(11) 0.47411(15) 0.0456(12) Uani 1 1 d G . . .
H39 H 0.441339 0.944164 0.476869 0.055 Uiso 1 1 calc R . . .
C37 C 0.5803(3) 0.92001(10) 0.45233(15) 0.0473(13) Uani 1 1 d G . . .
H37 H 0.599085 0.956452 0.440205 0.057 Uiso 1 1 calc R . . .
C36 C 0.6464(2) 0.87398(13) 0.44830(15) 0.0418(11) Uani 1 1 d G . . .
H36 H 0.710477 0.878969 0.433413 0.050 Uiso 1 1 calc R . . .
C35 C 0.6189(2) 0.82066(11) 0.46604(14) 0.0342(10) Uani 1 1 d G . . .
H35 H 0.664124 0.789199 0.463284 0.041 Uiso 1 1 calc R . . .
C84 C 0.3323(3) 0.96729(14) 0.76327(10) 0.0369(10) Uani 1 1 d . . . .
C85 C 0.2438(2) 0.96452(15) 0.79050(13) 0.0404(11) Uani 1 1 d G . . .
H85 H 0.174040 0.958820 0.766652 0.048 Uiso 1 1 calc R . . .
C86 C 0.2575(3) 0.97010(16) 0.85261(14) 0.0467(12) Uani 1 1 d G . . .
H86 H 0.197024 0.968213 0.871216 0.056 Uiso 1 1 calc R . . .
C87 C 0.3596(3) 0.97845(16) 0.88750(10) 0.0521(15) Uani 1 1 d G . . .
H87 H 0.368904 0.982265 0.929949 0.062 Uiso 1 1 calc R . . .
C88 C 0.4480(2) 0.98122(16) 0.86027(15) 0.0534(15) Uani 1 1 d G . . .
H88 H 0.517800 0.986923 0.884118 0.064 Uiso 1 1 calc R . . .
C89 C 0.4344(2) 0.97564(15) 0.79816(15) 0.0473(12) Uani 1 1 d G . . .
H89 H 0.494818 0.977530 0.779554 0.057 Uiso 1 1 calc R . . .
N8 N 0.2544(4) 0.8420(2) 0.3641(2) 0.0364(11) Uani 0.823(6) 1 d . P B 1
N2 N 0.7196(4) 0.6146(2) 0.3362(2) 0.0316(10) Uani 0.792(5) 1 d . P A 1
C47 C 0.7817(4) 0.59186(19) 0.64733(19) 0.0310(9) Uani 1 1 d . . . .
C54 C 0.7941(4) 0.50246(19) 0.65783(19) 0.0310(9) Uani 1 1 d . . . .
C8 C 0.7862(4) 0.6134(2) 0.3001(2) 0.0281(10) Uani 0.792(5) 1 d . P A 1
C62 C -0.0580(2) 0.77331(13) 0.39364(9) 0.0295(9) Uani 1 1 d . . . .
C67 C 0.03306(18) 0.77669(13) 0.36870(12) 0.0329(9) Uani 1 1 d G . . .
H67 H 0.100957 0.784690 0.393654 0.039 Uiso 1 1 calc R . . .
C66 C 0.0247(2) 0.76838(14) 0.30724(12) 0.0372(10) Uani 1 1 d G . . .
H66 H 0.086965 0.770700 0.290196 0.045 Uiso 1 1 calc R . . .
C65 C -0.0746(3) 0.75669(13) 0.27073(10) 0.0379(10) Uani 1 1 d G . . .
H65 H -0.080285 0.751007 0.228729 0.046 Uiso 1 1 calc R . . .
C64 C -0.1656(2) 0.75330(13) 0.29567(12) 0.0376(10) Uani 1 1 d G . . .
H64 H -0.233543 0.745305 0.270718 0.045 Uiso 1 1 calc R . . .
C63 C -0.15733(18) 0.76161(13) 0.35713(13) 0.0347(10) Uani 1 1 d G . . .
H63 H -0.219553 0.759294 0.374175 0.042 Uiso 1 1 calc R . . .
C75 C 0.2363(4) 0.95146(18) 0.6071(2) 0.0338(9) Uani 1 1 d . . . .
C9 C 0.8812(4) 0.6249(2) 0.3879(2) 0.0266(10) Uani 0.792(5) 1 d . P A 1
C83 C 0.3197(4) 0.9620(2) 0.6980(2) 0.0352(10) Uani 1 1 d . . . .
C24 C 0.3195(4) 0.9195(2) 0.3378(2) 0.0295(11) Uani 0.823(6) 1 d . P B 1
C10 C 0.9749(2) 0.63238(14) 0.43577(12) 0.0454(9) Uani 1 1 d . . . .
C11 C 0.9661(2) 0.63847(14) 0.49555(14) 0.0386(10) Uani 1 1 d G . A .
H11 H 0.897917 0.635249 0.506280 0.046 Uiso 1 1 calc R . . .
C12 C 1.0571(3) 0.64928(14) 0.53961(10) 0.0380(10) Uani 1 1 d G . A .
H12 H 1.051104 0.653444 0.580465 0.046 Uiso 1 1 calc R . . .
C13 C 1.1569(2) 0.65400(14) 0.52391(13) 0.0430(11) Uani 1 1 d G . A .
H13 H 1.219075 0.661385 0.554024 0.052 Uiso 1 1 calc R . . .
C14 C 1.1657(2) 0.64791(15) 0.46413(16) 0.0499(13) Uani 1 1 d G . A .
H14 H 1.233859 0.651133 0.453398 0.060 Uiso 1 1 calc R . . .
C15 C 1.0747(3) 0.63710(15) 0.42007(11) 0.0454(9) Uani 1 1 d G . A .
H15 H 1.080673 0.632939 0.379213 0.055 Uiso 1 1 calc R . C 1
C25 C 0.3418(4) 0.8309(2) 0.3466(2) 0.0307(11) Uani 0.823(6) 1 d . P B 1
C23 C 0.3399(3) 0.97810(11) 0.32430(14) 0.0473(10) Uani 1 1 d . . . .
C22 C 0.2633(2) 1.01950(15) 0.32681(15) 0.0513(14) Uani 1 1 d G . B .
H22 H 0.197250 1.009615 0.337573 0.062 Uiso 1 1 calc R . . .
C21 C 0.2833(3) 1.07537(13) 0.31356(16) 0.0483(13) Uani 1 1 d G . B .
H21 H 0.230997 1.103669 0.315273 0.058 Uiso 1 1 calc R . . .
C20 C 0.3800(3) 1.08984(11) 0.29780(16) 0.0429(12) Uani 1 1 d G . B .
H20 H 0.393655 1.128029 0.288751 0.052 Uiso 1 1 calc R . . .
C19 C 0.4565(2) 1.04844(15) 0.29530(16) 0.0488(13) Uani 1 1 d G . B .
H19 H 0.522569 1.058334 0.284530 0.059 Uiso 1 1 calc R . . .
C18 C 0.4365(3) 0.99257(13) 0.30854(15) 0.0470(13) Uani 1 1 d G . B .
H18 H 0.488824 0.964279 0.306830 0.056 Uiso 1 1 calc R . D 1
C7 C 0.7613(3) 0.60677(14) 0.23523(10) 0.0454(9) Uani 1 1 d . . . .
C6 C 0.6560(3) 0.59618(15) 0.20599(14) 0.0476(13) Uani 1 1 d G . A .
H6 H 0.601014 0.593088 0.228563 0.057 Uiso 1 1 calc R . . .
C5 C 0.6313(2) 0.59012(15) 0.14374(14) 0.0447(12) Uani 1 1 d G . A .
H5 H 0.559376 0.582882 0.123756 0.054 Uiso 1 1 calc R . . .
C4 C 0.7118(3) 0.59464(15) 0.11071(10) 0.0424(12) Uani 1 1 d G . A .
H4 H 0.694936 0.590501 0.068161 0.051 Uiso 1 1 calc R . . .
C3 C 0.8171(2) 0.60523(15) 0.13994(14) 0.0494(13) Uani 1 1 d G . A .
H3 H 0.872134 0.608326 0.117372 0.059 Uiso 1 1 calc R . . .
C2 C 0.8418(2) 0.61130(15) 0.20220(14) 0.0454(9) Uani 1 1 d G . A .
H2 H 0.913774 0.618532 0.222179 0.054 Uiso 1 1 calc R . E 1
C26 C 0.3919(3) 0.77596(11) 0.34428(14) 0.0473(10) Uani 1 1 d . . . .
C27 C 0.3476(2) 0.72827(14) 0.36555(14) 0.0415(11) Uani 1 1 d G . B .
H27 H 0.282621 0.731279 0.379919 0.050 Uiso 1 1 calc R . . .
C28 C 0.3983(3) 0.67618(11) 0.36579(15) 0.0363(10) Uani 1 1 d G . B .
H28 H 0.368035 0.643591 0.380324 0.044 Uiso 1 1 calc R . . .
C29 C 0.4933(3) 0.67178(12) 0.34476(17) 0.0461(12) Uani 1 1 d G . B .
H29 H 0.528014 0.636185 0.344925 0.055 Uiso 1 1 calc R . . .
C30 C 0.5376(2) 0.71947(16) 0.32349(17) 0.0542(15) Uani 1 1 d G . B .
H30 H 0.602583 0.716466 0.309121 0.065 Uiso 1 1 calc R . . .
C31 C 0.4869(3) 0.77156(13) 0.32325(15) 0.0492(13) Uani 1 1 d G . B .
H31 H 0.517171 0.804154 0.308715 0.059 Uiso 1 1 calc R . F 1
N4 N 1.0537(15) 0.6191(8) 0.3127(8) 0.034(4) Uani 0.208(5) 1 d . P A 2
N3 N 0.9915(18) 0.6138(8) 0.2565(9) 0.042(5) Uani 0.208(5) 1 d . P A 2
C1 C 0.8939(16) 0.6139(9) 0.2639(9) 0.0281(10) Uani 0.208(5) 1 d . P A 2
C16 C 0.9947(17) 0.6246(8) 0.3515(8) 0.0266(10) Uani 0.208(5) 1 d . P A 2
C17 C 0.436(2) 0.9330(11) 0.3079(10) 0.030(5) Uani 0.177(6) 1 d . P B 2
N6 N 0.5241(17) 0.9229(9) 0.2910(10) 0.033(5) Uani 0.177(6) 1 d . P B 2
N5 N 0.5370(14) 0.8655(9) 0.2965(8) 0.026(4) Uani 0.177(6) 1 d . P B 2
C32 C 0.457(2) 0.8442(11) 0.3161(10) 0.0307(11) Uani 0.177(6) 1 d . P B 2

loop_
_atom_site_aniso_label
_atom_site_aniso_U_11
_atom_site_aniso_U_22
_atom_site_aniso_U_33
_atom_site_aniso_U_23
_atom_site_aniso_U_13
_atom_site_aniso_U_12
O5 0.0297(14) 0.0296(14) 0.0242(14) 0.0024(11) 0.0078(11) 0.0032(11)
O1 0.0311(14) 0.0290(14) 0.0238(13) 0.0027(10) 0.0096(11) 0.0012(11)
O3 0.0336(15) 0.0296(15) 0.0260(13) -0.0067(11) 0.0074(11) -0.0003(11)
O4 0.0290(14) 0.0294(15) 0.0289(15) -0.0023(11) 0.0078(12) -0.0045(12)
O2 0.0312(14) 0.0336(15) 0.0277(14) -0.0049(11) 0.0068(11) -0.0066(12)
O6 0.0419(17) 0.0280(15) 0.0283(15) 0.0055(12) 0.0073(13) 0.0016(13)
N9 0.036(2) 0.046(2) 0.037(2) -0.0025(17) 0.0104(16) 0.0043(17)
N14 0.037(2) 0.040(2) 0.036(2) -0.0042(16) 0.0127(17) 0.0033(16)
N13 0.0324(19) 0.042(2) 0.0337(19) -0.0018(16) 0.0077(15) 0.0016(16)
N11 0.0350(19) 0.038(2) 0.039(2) 0.0049(16) 0.0133(16) -0.0006(16)
N10 0.036(2) 0.049(2) 0.036(2) 0.0006(18) 0.0108(16) 0.0011(18)
C61 0.028(2) 0.0245(19) 0.033(2) 0.0006(16) 0.0096(16) 0.0007(15)
N12 0.037(2) 0.039(2) 0.040(2) 0.0044(17) 0.0117(17) 0.0005(17)
C33 0.0277(19) 0.036(2) 0.0238(19) -0.0043(16) 0.0020(15) 0.0058(16)
C40 0.028(2) 0.039(2) 0.0196(18) -0.0006(16) 0.0032(15) -0.0037(17)
C68 0.036(2) 0.0250(19) 0.0252(19) 0.0025(15) 0.0136(16) 0.0052(16)
N16 0.043(2) 0.048(3) 0.040(2) -0.0047(19) 0.0099(18) -0.0077(19)
C48 0.035(2) 0.032(2) 0.0226(18) 0.0007(16) 0.0028(16) -0.0020(17)
C53 0.034(2) 0.032(2) 0.026(2) 0.0002(16) 0.0035(17) -0.0058(17)
C51 0.037(2) 0.042(3) 0.035(2) -0.0054(19) 0.0081(19) -0.0004(19)
C52 0.045(2) 0.031(2) 0.028(2) -0.0023(17) 0.0022(18) -0.0044(19)
C50 0.049(3) 0.033(2) 0.028(2) 0.0025(17) 0.0054(19) -0.011(2)
C49 0.040(2) 0.033(2) 0.025(2) 0.0004(17) 0.0063(17) -0.0061(18)
N15 0.045(2) 0.046(2) 0.038(2) -0.0041(18) 0.0129(18) -0.0097(18)
C69 0.041(2) 0.0223(19) 0.026(2) 0.0038(15) 0.0116(17) 0.0047(16)
C74 0.035(2) 0.028(2) 0.0262(19) 0.0018(16) 0.0063(16) 0.0005(17)
C73 0.039(2) 0.037(2) 0.037(2) 0.0036(19) -0.005(2) 0.0004(19)
C72 0.058(3) 0.030(2) 0.028(2) 0.0016(18) -0.007(2) -0.001(2)
C71 0.072(4) 0.031(2) 0.028(2) 0.0001(18) 0.009(2) 0.009(2)
C70 0.054(3) 0.030(2) 0.028(2) 0.0026(17) 0.012(2) 0.012(2)
C55 0.035(2) 0.033(2) 0.0210(18) -0.0035(16) 0.0038(16) -0.0015(17)
C56 0.036(2) 0.031(2) 0.027(2) -0.0036(17) 0.0084(17) -0.0007(17)
C57 0.040(2) 0.031(2) 0.033(2) -0.0030(17) 0.0116(19) -0.0046(18)
C58 0.044(2) 0.030(2) 0.026(2) 0.0012(17) 0.0041(18) 0.0019(18)
C59 0.038(2) 0.036(2) 0.035(2) -0.0004(19) 0.0042(18) 0.0096(19)
C60 0.031(2) 0.038(2) 0.034(2) 0.0025(18) 0.0044(17) 0.0034(18)
N1 0.034(2) 0.042(3) 0.022(2) -0.0007(19) 0.0090(18) -0.0002(19)
N7 0.035(2) 0.040(3) 0.035(2) 0.000(2) 0.0099(19) -0.003(2)
C76 0.044(2) 0.025(2) 0.031(2) 0.0042(17) 0.0082(19) 0.0019(18)
C82 0.046(3) 0.029(2) 0.032(2) 0.0044(17) 0.0102(19) 0.0020(19)
C81 0.044(3) 0.043(3) 0.038(3) 0.003(2) 0.007(2) 0.003(2)
C80 0.056(3) 0.034(2) 0.030(2) 0.0017(19) 0.000(2) 0.004(2)
C79 0.067(3) 0.029(2) 0.027(2) 0.0005(18) 0.010(2) 0.004(2)
C78 0.053(3) 0.028(2) 0.030(2) 0.0001(17) 0.0087(19) 0.0055(19)
C41 0.039(2) 0.034(2) 0.0184(18) -0.0052(16) 0.0022(16) -0.0037(18)
C42 0.044(2) 0.043(3) 0.025(2) -0.0013(19) 0.0066(18) -0.008(2)
C43 0.061(3) 0.037(3) 0.028(2) -0.0033(19) 0.006(2) -0.011(2)
C44 0.068(3) 0.028(2) 0.027(2) -0.0005(17) 0.009(2) -0.003(2)
C45 0.060(3) 0.031(2) 0.029(2) -0.0049(18) 0.017(2) 0.003(2)
C46 0.046(3) 0.031(2) 0.028(2) -0.0015(17) 0.0116(19) -0.0037(19)
C34 0.0309(19) 0.031(2) 0.0236(19) -0.0064(16) -0.0036(15) 0.0049(17)
C38 0.039(2) 0.043(3) 0.030(2) -0.0070(19) -0.0027(18) 0.009(2)
C39 0.052(3) 0.038(3) 0.039(3) -0.008(2) -0.008(2) 0.010(2)
C37 0.063(3) 0.033(2) 0.036(3) -0.006(2) -0.014(2) -0.002(2)
C36 0.050(3) 0.038(3) 0.035(2) -0.0030(19) 0.002(2) -0.007(2)
C35 0.037(2) 0.032(2) 0.032(2) -0.0079(17) 0.0011(18) 0.0002(18)
C84 0.047(3) 0.026(2) 0.038(2) -0.0019(18) 0.006(2) 0.0026(18)
C85 0.055(3) 0.036(2) 0.030(2) 0.0006(19) 0.008(2) 0.006(2)
C86 0.064(3) 0.044(3) 0.031(2) 0.001(2) 0.008(2) 0.006(3)
C87 0.080(4) 0.040(3) 0.031(3) -0.004(2) -0.002(3) 0.013(3)
C88 0.068(4) 0.038(3) 0.042(3) -0.007(2) -0.017(3) 0.009(3)
C89 0.059(3) 0.034(3) 0.045(3) -0.007(2) 0.002(2) 0.001(2)
N8 0.037(2) 0.038(3) 0.036(2) 0.004(2) 0.010(2) -0.007(2)
N2 0.031(2) 0.037(3) 0.027(2) -0.0015(18) 0.0072(18) -0.0023(19)
C47 0.035(2) 0.032(2) 0.026(2) -0.0014(16) 0.0048(16) -0.0055(18)
C54 0.035(2) 0.035(2) 0.0226(19) -0.0013(16) 0.0041(16) 0.0018(18)
C8 0.030(2) 0.028(2) 0.027(2) 0.0030(19) 0.0079(19) 0.0017(19)
C62 0.036(2) 0.0209(18) 0.029(2) 0.0050(16) 0.0019(17) 0.0018(16)
C67 0.036(2) 0.034(2) 0.026(2) 0.0075(17) -0.0004(17) -0.0012(18)
C66 0.048(3) 0.035(2) 0.029(2) 0.0056(18) 0.0094(19) 0.000(2)
C65 0.055(3) 0.031(2) 0.026(2) 0.0026(17) 0.0015(19) 0.003(2)
C64 0.042(3) 0.031(2) 0.035(2) 0.0011(18) -0.0035(19) 0.0012(19)
C63 0.032(2) 0.028(2) 0.040(2) 0.0019(18) -0.0004(18) 0.0005(17)
C75 0.048(3) 0.026(2) 0.029(2) 0.0011(17) 0.0092(19) -0.0012(18)
C9 0.039(3) 0.022(2) 0.020(2) 0.0014(18) 0.0121(19) 0.0022(19)
C83 0.042(2) 0.029(2) 0.033(2) 0.0004(17) 0.0027(19) -0.0014(18)
C24 0.026(2) 0.037(3) 0.023(2) -0.004(2) 0.0008(18) -0.002(2)
C10 0.062(2) 0.0285(16) 0.0367(18) -0.0028(14) -0.0099(16) 0.0035(16)
C11 0.043(3) 0.028(2) 0.046(3) -0.0045(19) 0.011(2) 0.0021(19)
C12 0.060(3) 0.032(2) 0.0194(19) 0.0003(16) 0.0026(19) 0.002(2)
C13 0.047(3) 0.031(2) 0.047(3) 0.001(2) -0.001(2) 0.001(2)
C14 0.060(3) 0.037(3) 0.057(3) 0.008(2) 0.021(3) 0.000(2)
C15 0.074(3) 0.0286(16) 0.0317(17) 0.0038(13) 0.0049(17) 0.0032(17)
C25 0.033(3) 0.035(3) 0.022(2) 0.0035(19) 0.0024(19) -0.012(2)
C23 0.071(3) 0.0370(18) 0.0256(15) -0.0085(13) -0.0097(16) 0.0007(17)
C22 0.045(3) 0.077(4) 0.028(2) -0.004(2) -0.003(2) -0.016(3)
C21 0.059(3) 0.052(3) 0.029(2) -0.003(2) -0.003(2) 0.003(3)
C20 0.067(3) 0.031(2) 0.028(2) -0.0018(18) 0.000(2) -0.006(2)
C19 0.062(3) 0.048(3) 0.034(3) 0.004(2) 0.006(2) -0.002(3)
C18 0.063(3) 0.043(3) 0.034(3) -0.001(2) 0.009(2) 0.007(2)
C7 0.074(3) 0.0286(16) 0.0317(17) 0.0038(13) 0.0049(17) 0.0032(17)
C6 0.066(3) 0.033(3) 0.046(3) 0.007(2) 0.017(3) -0.009(2)
C5 0.063(3) 0.033(2) 0.035(2) 0.003(2) 0.003(2) -0.007(2)
C4 0.060(3) 0.032(2) 0.030(2) 0.0006(18) -0.004(2) -0.001(2)
C3 0.059(3) 0.043(3) 0.042(3) -0.005(2) 0.001(2) -0.001(2)
C2 0.062(2) 0.0285(16) 0.0367(18) -0.0028(14) -0.0099(16) 0.0035(16)
C26 0.071(3) 0.0370(18) 0.0256(15) -0.0085(13) -0.0097(16) 0.0007(17)
C27 0.052(3) 0.045(3) 0.027(2) 0.0039(19) 0.007(2) -0.001(2)
C28 0.048(3) 0.029(2) 0.030(2) 0.0004(17) 0.0028(19) -0.0074(19)
C29 0.044(3) 0.050(3) 0.039(3) -0.004(2) -0.003(2) -0.002(2)
C30 0.055(3) 0.058(4) 0.049(3) -0.005(3) 0.012(3) -0.025(3)
C31 0.058(3) 0.052(3) 0.036(3) -0.004(2) 0.004(2) -0.027(3)
N4 0.037(9) 0.040(10) 0.029(9) -0.003(7) 0.019(7) -0.006(8)
N3 0.061(13) 0.031(10) 0.038(10) 0.011(8) 0.024(9) 0.005(9)
C1 0.030(2) 0.028(2) 0.027(2) 0.0030(19) 0.0079(19) 0.0017(19)
C16 0.039(3) 0.022(2) 0.020(2) 0.0014(18) 0.0121(19) 0.0022(19)
C17 0.035(12) 0.029(12) 0.026(11) 0.013(9) 0.009(9) -0.002(9)
N6 0.037(11) 0.026(10) 0.041(12) 0.000(8) 0.020(9) 0.005(8)
N5 0.020(9) 0.037(10) 0.023(9) 0.013(8) 0.012(7) 0.011(8)
C32 0.033(3) 0.035(3) 0.022(2) 0.0035(19) 0.0024(19) -0.012(2)

loop_
_atom_type_symbol
_atom_type_description
_atom_type_scat_dispersion_real
_atom_type_scat_dispersion_imag
_atom_type_scat_source
C C 0.0181 0.0091 'International Tables Vol C Tables 4.2.6.8 and 6.1.1.4'
H H 0.0000 0.0000 'International Tables Vol C Tables 4.2.6.8 and 6.1.1.4'
N N 0.0311 0.0180 'International Tables Vol C Tables 4.2.6.8 and 6.1.1.4'
O O 0.0492 0.0322 'International Tables Vol C Tables 4.2.6.8 and 6.1.1.4'

loop_
_exptl_crystal_face_index_h
_exptl_crystal_face_index_k
_exptl_crystal_face_index_l
_exptl_crystal_face_perp_dist
-1 -15 0 0.2074
-4 13 0 0.1879
-8 -5 1 0.1692
1 -15 2 0.2311
3 -14 2 0.2410
0 -4 -14 0.2462
7 1 -9 0.1212
0 0 14 0.1688
-8 0 9 0.1146
-2 -14 7 0.2605
-4 -6 -10 0.1996
4 -3 11 0.1727
0 15 -2 0.2290
1 -12 -10 0.2425

loop_
_geom_angle_atom_site_label_1
_geom_angle_atom_site_label_2
_geom_angle_atom_site_label_3
_geom_angle
C61 O5 C68 102.6(3)
C8 O1 C9 101.3(4)
C16 O1 C1 100.2(11)
C33 O3 C40 102.4(3)
C54 O4 C47 102.7(3)
C24 O2 C25 101.3(4)
C32 O2 C17 99.1(15)
C83 O6 C75 102.5(4)
C33 N9 N10 106.4(4)
C68 N14 N13 105.4(4)
C61 N13 N14 106.3(4)
C47 N11 N12 105.6(4)
C40 N10 N9 106.3(4)
O5 C61 C62 118.6(3)
N13 C61 O5 112.9(4)
N13 C61 C62 128.5(4)
C54 N12 N11 106.9(4)
O3 C33 C34 118.8(3)
N9 C33 O3 112.6(4)
N9 C33 C34 128.6(4)
O3 C40 C41 118.9(3)
N10 C40 O3 112.3(4)
N10 C40 C41 128.8(4)
O5 C68 C69 119.3(3)
N14 C68 O5 112.8(4)
N14 C68 C69 127.9(4)
C83 N16 N15 106.7(4)
C53 C48 C49 120.0
C53 C48 C47 121.0(2)
C49 C48 C47 119.0(2)
C48 C53 H53 120.0
C48 C53 C51 120.0
C51 C53 H53 120.0
C53 C51 H51 120.0
C53 C51 C52 120.0
C52 C51 H51 120.0
C51 C52 H52 120.0
C50 C52 C51 120.0
C50 C52 H52 120.0
C52 C50 H50 120.0
C52 C50 C49 120.0
C49 C50 H50 120.0
C48 C49 H49 120.0
C50 C49 C48 120.0
C50 C49 H49 120.0
C75 N15 N16 106.3(4)
C74 C69 C68 120.3(2)
C74 C69 C70 120.0
C70 C69 C68 119.7(2)
C69 C74 H74 120.0
C69 C74 C73 120.0
C73 C74 H74 120.0
C74 C73 H73 120.0
C74 C73 C72 120.0
C72 C73 H73 120.0
C73 C72 H72 120.0
C71 C72 C73 120.0
C71 C72 H72 120.0
C72 C71 H71 120.0
C72 C71 C70 120.0
C70 C71 H71 120.0
C69 C70 H70 120.0
C71 C70 C69 120.0
C71 C70 H70 120.0
C56 C55 C60 120.0
C56 C55 C54 121.2(2)
C60 C55 C54 118.8(2)
C55 C56 H56 120.0
C57 C56 C55 120.0
C57 C56 H56 120.0
C56 C57 H57 120.0
C56 C57 C58 120.0
C58 C57 H57 120.0
C57 C58 H58 120.0
C59 C58 C57 120.0
C59 C58 H58 120.0
C58 C59 H59 120.0
C58 C59 C60 120.0
C60 C59 H59 120.0
C55 C60 H60 120.0
C59 C60 C55 120.0
C59 C60 H60 120.0
C9 N1 N2 106.6(4)
C24 N7 N8 106.0(5)
C82 C76 C78 120.0
C82 C76 C75 121.1(3)
C78 C76 C75 118.9(3)
C76 C82 H82 120.0
C76 C82 C81 120.0
C81 C82 H82 120.0
C82 C81 H81 120.0
C80 C81 C82 120.0
C80 C81 H81 120.0
C81 C80 H80 120.0
C79 C80 C81 120.0
C79 C80 H80 120.0
C80 C79 H79 120.0
C80 C79 C78 120.0
C78 C79 H79 120.0
C76 C78 H78 120.0
C79 C78 C76 120.0
C79 C78 H78 120.0
C42 C41 C40 119.9(2)
C42 C41 C46 120.0
C46 C41 C40 120.1(2)
C41 C42 H42 120.0
C43 C42 C41 120.0
C43 C42 H42 120.0
C42 C43 H43 120.0
C42 C43 C44 120.0
C44 C43 H43 120.0
C43 C44 H44 120.0
C45 C44 C43 120.0
C45 C44 H44 120.0
C44 C45 H45 120.0
C44 C45 C46 120.0
C46 C45 H45 120.0
C41 C46 H46 120.0
C45 C46 C41 120.0
C45 C46 H46 120.0
C38 C34 C33 119.3(2)
C38 C34 C35 120.0
C35 C34 C33 120.7(2)
C34 C38 H38 120.0
C39 C38 C34 120.0
C39 C38 H38 120.0
C38 C39 H39 120.0
C38 C39 C37 120.0
C37 C39 H39 120.0
C39 C37 H37 120.0
C39 C37 C36 120.0
C36 C37 H37 120.0
C37 C36 H36 120.0
C35 C36 C37 120.0
C35 C36 H36 120.0
C34 C35 H35 120.0
C36 C35 C34 120.0
C36 C35 H35 120.0
C85 C84 C89 120.0
C85 C84 C83 120.9(3)
C89 C84 C83 119.1(3)
C84 C85 H85 120.0
C86 C85 C84 120.0
C86 C85 H85 120.0
C85 C86 H86 120.0
C85 C86 C87 120.0
C87 C86 H86 120.0
C86 C87 H87 120.0
C88 C87 C86 120.0
C88 C87 H87 120.0
C87 C88 H88 120.0
C87 C88 C89 120.0
C89 C88 H88 120.0
C84 C89 H89 120.0
C88 C89 C84 120.0
C88 C89 H89 120.0
C25 N8 N7 106.8(4)
C8 N2 N1 105.7(4)
O4 C47 C48 118.6(4)
N11 C47 O4 112.5(4)
N11 C47 C48 128.9(4)
O4 C54 C55 119.0(4)
N12 C54 O4 112.4(4)
N12 C54 C55 128.7(4)
O1 C8 C7 118.7(4)
N2 C8 O1 113.8(5)
N2 C8 C7 127.5(5)
C67 C62 C61 120.2(2)
C67 C62 C63 120.0
C63 C62 C61 119.8(2)
C62 C67 H67 120.0
C62 C67 C66 120.0
C66 C67 H67 120.0
C67 C66 H66 120.0
C65 C66 C67 120.0
C65 C66 H66 120.0
C66 C65 H65 120.0
C66 C65 C64 120.0
C64 C65 H65 120.0
C65 C64 H64 120.0
C65 C64 C63 120.0
C63 C64 H64 120.0
C62 C63 H63 120.0
C64 C63 C62 120.0
C64 C63 H63 120.0
O6 C75 C76 118.4(4)
N15 C75 O6 112.3(4)
N15 C75 C76 129.4(4)
O1 C9 C10 121.2(4)
N1 C9 O1 112.6(5)
N1 C9 C10 126.3(4)
O6 C83 C84 118.2(4)
N16 C83 O6 112.2(4)
N16 C83 C84 129.7(4)
O2 C24 C23 119.3(4)
N7 C24 O2 113.9(5)
N7 C24 C23 126.8(5)
C11 C10 C9 121.7(3)
C11 C10 C15 120.0
C11 C10 C16 177.3(7)
C15 C10 C9 118.2(3)
C15 C10 C16 57.3(6)
C10 C11 H11 120.0
C12 C11 C10 120.0
C12 C11 H11 120.0
C11 C12 H12 120.0
C13 C12 C11 120.0
C13 C12 H12 120.0
C12 C13 H13 120.0
C12 C13 C14 120.0
C14 C13 H13 120.0
C13 C14 H14 120.0
C13 C14 C15 120.0
C15 C14 H14 120.0
C10 C15 H15 120.0
C10 C15 C16 79.2(7)
C14 C15 C10 120.0
C14 C15 H15 120.0
C14 C15 C16 160.8(7)
O2 C25 C26 120.4(4)
N8 C25 O2 112.0(5)
N8 C25 C26 127.6(5)
C22 C23 C24 120.5(3)
C22 C23 C18 120.0
C22 C23 C17 168.7(8)
C18 C23 C24 119.5(3)
C18 C23 C17 52.7(8)
C23 C22 H22 120.0
C23 C22 C21 120.0
C21 C22 H22 120.0
C22 C21 H21 120.0
C20 C21 C22 120.0
C20 C21 H21 120.0
C21 C20 H20 120.0
C19 C20 C21 120.0
C19 C20 H20 120.0
C20 C19 H19 120.0
C20 C19 C18 120.0
C18 C19 H19 120.0
C23 C18 H18 120.0
C23 C18 C17 75.7(10)
C19 C18 C23 120.0
C19 C18 H18 120.0
C19 C18 C17 161.7(10)
C6 C7 C8 119.6(3)
C6 C7 C2 120.0
C6 C7 C1 172.4(7)
C2 C7 C8 120.4(3)
C2 C7 C1 54.0(7)
C7 C6 H6 120.0
C7 C6 C5 120.0
C5 C6 H6 120.0
C6 C5 H5 120.0
C4 C5 C6 120.0
C4 C5 H5 120.0
C5 C4 H4 120.0
C5 C4 C3 120.0
C3 C4 H4 120.0
C4 C3 H3 120.0
C4 C3 C2 120.0
C2 C3 H3 120.0
C7 C2 H2 120.0
C7 C2 C1 73.7(8)
C3 C2 C7 120.0
C3 C2 H2 120.0
C3 C2 C1 165.4(8)
C27 C26 C25 120.1(3)
C27 C26 C31 120.0
C27 C26 C32 178.6(7)
C31 C26 C25 119.8(3)
C31 C26 C32 60.1(8)
C26 C27 H27 120.0
C26 C27 C28 120.0
C28 C27 H27 120.0
C27 C28 H28 120.0
C29 C28 C27 120.0
C29 C28 H28 120.0
C28 C29 H29 120.0
C30 C29 C28 120.0
C30 C29 H29 120.0
C29 C30 H30 120.0
C29 C30 C31 120.0
C31 C30 H30 120.0
C26 C31 H31 120.0
C26 C31 C32 76.7(8)
C30 C31 C26 120.0
C30 C31 H31 120.0
C30 C31 C32 163.3(8)
C16 N4 N3 110.1(19)
C1 N3 N4 105.7(18)
O1 C1 C7 99.5(11)
C2 C1 O1 151.4(16)
C2 C1 C7 52.2(7)
N3 C1 O1 110.4(17)
N3 C1 C7 149.8(18)
N3 C1 C2 98.1(16)
O1 C16 C10 94.5(11)
O1 C16 C15 137.9(14)
C15 C16 C10 43.4(4)
N4 C16 O1 113.3(17)
N4 C16 C10 151.8(18)
N4 C16 C15 108.8(17)
O2 C17 C23 96.5(13)
C18 C17 O2 146.7(19)
C18 C17 C23 51.6(9)
N6 C17 O2 111(2)
N6 C17 C23 152(2)
N6 C17 C18 100.7(18)
C17 N6 N5 105(2)
C32 N5 N6 109.2(19)
O2 C32 C26 96.9(14)
O2 C32 C31 140.0(17)
O2 C32 N5 116(2)
C31 C32 C26 43.2(6)
N5 C32 C26 147(2)
N5 C32 C31 103.8(19)

loop_
_geom_bond_atom_site_label_1
_geom_bond_atom_site_label_2
_geom_bond_distance
O5 C61 1.356(5)
O5 C68 1.357(5)
O1 C8 1.362(6)
O1 C9 1.387(6)
O1 C1 1.48(2)
O1 C16 1.32(2)
O3 C33 1.358(5)
O3 C40 1.370(5)
O4 C47 1.367(5)
O4 C54 1.361(5)
O2 C24 1.344(6)
O2 C25 1.396(6)
O2 C17 1.51(2)
O2 C32 1.27(3)
O6 C75 1.368(5)
O6 C83 1.366(6)
N9 N10 1.396(6)
N9 C33 1.295(6)
N14 N13 1.410(6)
N14 C68 1.302(6)
N13 C61 1.289(6)
N11 N12 1.408(6)
N11 C47 1.296(6)
N10 C40 1.295(6)
C61 C62 1.457(5)
N12 C54 1.287(6)
C33 C34 1.456(5)
C40 C41 1.455(5)
C68 C69 1.460(5)
N16 N15 1.400(6)
N16 C83 1.289(7)
C48 C53 1.3900
C48 C49 1.3900
C48 C47 1.456(5)
C53 H53 0.9500
C53 C51 1.3900
C51 H51 0.9500
C51 C52 1.3900
C52 H52 0.9500
C52 C50 1.3900
C50 H50 0.9500
C50 C49 1.3900
C49 H49 0.9500
N15 C75 1.290(7)
C69 C74 1.3900
C69 C70 1.3900
C74 H74 0.9500
C74 C73 1.3900
C73 H73 0.9500
C73 C72 1.3900
C72 H72 0.9500
C72 C71 1.3900
C71 H71 0.9500
C71 C70 1.3900
C70 H70 0.9500
C55 C56 1.3900
C55 C60 1.3900
C55 C54 1.458(5)
C56 H56 0.9500
C56 C57 1.3900
C57 H57 0.9500
C57 C58 1.3900
C58 H58 0.9500
C58 C59 1.3900
C59 H59 0.9500
C59 C60 1.3900
C60 H60 0.9500
N1 N2 1.408(6)
N1 C9 1.287(7)
N7 N8 1.394(7)
N7 C24 1.291(7)
C76 C82 1.3900
C76 C78 1.3900
C76 C75 1.453(5)
C82 H82 0.9500
C82 C81 1.3900
C81 H81 0.9500
C81 C80 1.3900
C80 H80 0.9500
C80 C79 1.3900
C79 H79 0.9500
C79 C78 1.3900
C78 H78 0.9500
C41 C42 1.3900
C41 C46 1.3900
C42 H42 0.9500
C42 C43 1.3900
C43 H43 0.9500
C43 C44 1.3900
C44 H44 0.9500
C44 C45 1.3900
C45 H45 0.9500
C45 C46 1.3900
C46 H46 0.9500
C34 C38 1.3900
C34 C35 1.3900
C38 H38 0.9500
C38 C39 1.3900
C39 H39 0.9500
C39 C37 1.3900
C37 H37 0.9500
C37 C36 1.3900
C36 H36 0.9500
C36 C35 1.3900
C35 H35 0.9500
C84 C85 1.3900
C84 C89 1.3900
C84 C83 1.461(5)
C85 H85 0.9500
C85 C86 1.3900
C86 H86 0.9500
C86 C87 1.3900
C87 H87 0.9500
C87 C88 1.3900
C88 H88 0.9500
C88 C89 1.3900
C89 H89 0.9500
N8 C25 1.281(7)
N2 C8 1.291(7)
C8 C7 1.450(6)
C62 C67 1.3900
C62 C63 1.3900
C67 H67 0.9500
C67 C66 1.3900
C66 H66 0.9500
C66 C65 1.3900
C65 H65 0.9500
C65 C64 1.3900
C64 H64 0.9500
C64 C63 1.3900
C63 H63 0.9500
C9 C10 1.450(6)
C24 C23 1.454(6)
C10 C11 1.3900
C10 C15 1.3900
C10 C16 1.986(19)
C11 H11 0.9500
C11 C12 1.3900
C12 H12 0.9500
C12 C13 1.3900
C13 H13 0.9500
C13 C14 1.3900
C14 H14 0.9500
C14 C15 1.3900
C15 H15 0.9500
C15 C16 1.70(2)
C25 C26 1.451(6)
C23 C22 1.3900
C23 C18 1.3900
C23 C17 1.72(3)
C22 H22 0.9500
C22 C21 1.3900
C21 H21 0.9500
C21 C20 1.3900
C20 H20 0.9500
C20 C19 1.3900
C19 H19 0.9500
C19 C18 1.3900
C18 H18 0.9500
C18 C17 1.41(3)
C7 C6 1.3900
C7 C2 1.3900
C7 C1 1.69(2)
C6 H6 0.9500
C6 C5 1.3900
C5 H5 0.9500
C5 C4 1.3900
C4 H4 0.9500
C4 C3 1.3900
C3 H3 0.9500
C3 C2 1.3900
C2 H2 0.9500
C2 C1 1.42(2)
C26 C27 1.3900
C26 C31 1.3900
C26 C32 1.97(2)
C27 H27 0.9500
C27 C28 1.3900
C28 H28 0.9500
C28 C29 1.3900
C29 H29 0.9500
C29 C30 1.3900
C30 H30 0.9500
C30 C31 1.3900
C31 H31 0.9500
C31 C32 1.76(3)
N4 N3 1.36(3)
N4 C16 1.27(3)
N3 C1 1.28(3)
C17 N6 1.28(3)
N6 N5 1.37(3)
N5 C32 1.30(3)

loop_
_exptl_oxdiff_crystal_face_indexfrac_h
_exptl_oxdiff_crystal_face_indexfrac_k
_exptl_oxdiff_crystal_face_indexfrac_l
_exptl_oxdiff_crystal_face_x
_exptl_oxdiff_crystal_face_y
_exptl_oxdiff_crystal_face_z
-1.0180 -15.2317 -0.0815 0.0311 -0.4120 0.9107
-4.1266 13.1527 -0.2685 -0.4597 -0.0840 -0.8841
-7.6764 -5.2698 0.8610 -0.6730 -0.7108 0.2045
0.5449 -15.0962 2.2443 0.0843 -0.1514 0.9849
2.5529 -14.1481 2.4356 0.2485 0.0480 0.9674
0.2688 -3.9243 -14.0206 0.5652 -0.8207 -0.0836
7.4651 1.2632 -8.7361 0.9723 0.1812 -0.1478
-0.1083 0.3021 14.4445 -0.5381 0.7807 0.3177
-7.5537 -0.4309 8.5280 -0.9791 -0.1824 0.0904
-1.5257 -13.5985 6.6954 -0.2737 -0.0527 0.9604
-3.7988 -5.7958 -10.2058 0.0791 -0.9958 0.0471
3.6494 -2.5404 11.3772 -0.0701 0.8706 0.4871
0.2844 15.1970 -2.0998 -0.0166 0.2312 -0.9728
0.5888 -11.6772 -9.5130 0.4898 -0.7131 0.5015
